data_2204811
loop_
_publ_author_name
'Bjernemose, Jens K.'
'McKenzie, Christine J.'
'Raithby, Paul R.'
'Teat, Simon J.'

_publ_section_title
{4,4'-Di-<i>tert</i>-butyl-6,6'-bis(dimethoxymethyl)-2,2'-[propane-1,3-diylbis(nitrilomethylidyne)]bis(thiophenolato)-\k^4^<i>S,N,N</i>',<i>S</i>'}nickel(II)
_journal_issue 12
_journal_name_full 'Acta Crystallographica Section E'
_journal_page_first m1841
_journal_page_last m1843
_journal_paper_doi 10.1107/S1600536804028879
_journal_volume 60
_journal_year 2004
_chemical_formula_iupac '[Ni (C31 H44 N2 O4 S2)]'
_chemical_formula_moiety 'C31 H44 N2 Ni1 O4 S2'
_chemical_formula_sum 'C31 H44 N2 Ni O4 S2'
_chemical_formula_weight 631.51
_chemical_name_common (pabtp)Ni
_chemical_name_systematic
;
{4,4'-Di-tert-butyl-6,6'-bis(dimethoxymethyl)-2,2'-[propane-1,3-
diylbis(nitrilomethylidyne)]bis(thiophenolato)-\k^4^S,N,N',S'}nickel(II)
;
_space_group_IT_number 15
_symmetry_cell_setting monoclinic
_symmetry_space_group_name_Hall '-C 2yc'
_symmetry_space_group_name_H-M 'C 1 2/c 1'
_atom_sites_solution_hydrogens geom
_atom_sites_solution_primary heavy
_atom_sites_solution_secondary difmap
_cell_angle_alpha 90
_cell_angle_beta 102.178(2)
_cell_angle_gamma 90
_cell_formula_units_Z 4
_cell_length_a 28.352(4)
_cell_length_b 9.1532(11)
_cell_length_c 12.1556(15)
_cell_measurement_reflns_used 6249
_cell_measurement_temperature 150(2)
_cell_measurement_theta_max 29.23
_cell_measurement_theta_min 2.77
_cell_volume 3083.5(7)
_computing_cell_refinement 'SAINT (Bruker, 2000)'
_computing_data_collection 'SMART (Bruker, 2000)'
_computing_data_reduction SAINT
_computing_molecular_graphics 'X-Seed (Barbour, 2001)'
_computing_publication_material 'WinGX (Farrugia, 1999)'
_computing_structure_refinement 'SHELXL97 (Sheldrick, 1997)'
_computing_structure_solution 'DIRDIF99 (Beurskens et al., 1999)'
_diffrn_ambient_temperature 150(2)
_diffrn_measured_fraction_theta_full 0.985
_diffrn_measured_fraction_theta_max 0.985
_diffrn_measurement_device_type 'Bruker SMART 1K CCD'
_diffrn_measurement_method '0.20 \% \w rotation, 3 s a frame'
_diffrn_radiation_monochromator graphite
_diffrn_radiation_type Synchrotron
_diffrn_radiation_wavelength 0.6881
_diffrn_reflns_av_R_equivalents 0
_diffrn_reflns_limit_h_max 38
_diffrn_reflns_limit_h_min -37
_diffrn_reflns_limit_k_max 12
_diffrn_reflns_limit_k_min -12
_diffrn_reflns_limit_l_max 16
_diffrn_reflns_limit_l_min -16
_diffrn_reflns_number 9981
_diffrn_reflns_theta_full 27.5
_diffrn_reflns_theta_max 27.5
_diffrn_reflns_theta_min 2.27
_diffrn_standards_number 0
_exptl_absorpt_coefficient_mu 0.803
_exptl_absorpt_correction_T_max 0.992
_exptl_absorpt_correction_T_min 0.843
_exptl_absorpt_correction_type multi-scan
_exptl_absorpt_process_details '(SADABS; Bruker, 2000)'
_exptl_crystal_colour orange-red
_exptl_crystal_density_diffrn 1.36
_exptl_crystal_density_method 'not measured'
_exptl_crystal_description needle
_exptl_crystal_F_000 1344
_exptl_crystal_size_max 0.22
_exptl_crystal_size_mid 0.02
_exptl_crystal_size_min 0.01
_refine_diff_density_max 1.77
_refine_diff_density_min -1.23
_refine_ls_extinction_method none
_refine_ls_goodness_of_fit_ref 1.038
_refine_ls_hydrogen_treatment constr
_refine_ls_matrix_type full
_refine_ls_number_parameters 188
_refine_ls_number_reflns 9981
_refine_ls_number_restraints 0
_refine_ls_restrained_S_all 1.038
_refine_ls_R_factor_all 0.098
_refine_ls_R_factor_gt 0.084
_refine_ls_shift/su_max 0.000
_refine_ls_shift/su_mean 0
_refine_ls_structure_factor_coef Fsqd
_refine_ls_weighting_details 'calc w = 1/[\s^2^(Fo^2^)+(0.169P)^2^+0.2945P] where P = (Fo^2^+2Fc^2^)/3'
_refine_ls_weighting_scheme calc
_refine_ls_wR_factor_gt 0.213
_refine_ls_wR_factor_ref 0.228
_reflns_number_gt 8220
_reflns_number_total 9981
_reflns_threshold_expression I>2\s(I)
_cod_data_source_file wk6035.cif
_cod_data_source_block I
_cod_original_sg_symbol_H-M 'C 2/c'
_cod_original_formula_sum 'C31 H44 N2 Ni1 O4 S2'
_cod_database_code 2204811
_cod_database_fobs_code 2204811

loop_
_symmetry_equiv_pos_as_xyz
'x, y, z'
'-x, y, -z+1/2'
'x+1/2, y+1/2, z'
'-x+1/2, y+1/2, -z+1/2'
'-x, -y, -z'
'x, -y, z-1/2'
'-x+1/2, -y+1/2, -z'
'x+1/2, -y+1/2, z-1/2'

loop_
_atom_site_label
_atom_site_fract_x
_atom_site_fract_y
_atom_site_fract_z
_atom_site_U_iso_or_equiv
_atom_site_adp_type
_atom_site_calc_flag
_atom_site_refinement_flags
_atom_site_occupancy
_atom_site_type_symbol
C1 0.07866(9) 0.1434(3) 0.1114(2) 0.0182(5) Uani d . 1 C
C2 0.11604(9) 0.2375(3) 0.0921(3) 0.0201(5) Uani d . 1 C
C3 0.15119(10) 0.1872(3) 0.0375(2) 0.0208(5) Uani d . 1 C
H3 0.1764 0.2519 0.0289 0.025 Uiso calc R 1 H
C4 0.15123(10) 0.0449(3) -0.0057(3) 0.0195(5) Uani d . 1 C
C5 0.11417(10) -0.0464(3) 0.0113(3) 0.0200(5) Uani d . 1 C
H5 0.1125 -0.1428 -0.0182 0.024 Uiso calc R 1 H
C6 0.07905(10) -0.0017(3) 0.0706(3) 0.0190(6) Uani d . 1 C
C7 0.04429(9) -0.1128(3) 0.0840(2) 0.0208(6) Uani d . 1 C
H7 0.0434 -0.1973 0.0382 0.025 Uiso calc R 1 H
C8 -0.01691(10) -0.2415(3) 0.1459(3) 0.0229(6) Uani d . 1 C
H8A -0.0158 -0.2989 0.0774 0.028 Uiso calc R 1 H
H8B -0.0507 -0.2103 0.1418 0.028 Uiso calc R 1 H
C9 0 -0.3360(4) 0.25 0.0267(8) Uani d S 1 C
H9A -0.0268 -0.3996 0.2614 0.032 Uiso calc PR 0.5 H
H9B 0.0268 -0.3996 0.2386 0.032 Uiso calc PR 0.5 H
C10 0.19091(11) -0.0047(3) -0.0660(3) 0.0212(6) Uani d . 1 C
C11 0.23991(11) 0.0099(3) 0.0154(3) 0.0309(7) Uani d . 1 C
H11A 0.2448 0.1116 0.0404 0.046 Uiso calc R 1 H
H11B 0.2656 -0.0191 -0.0229 0.046 Uiso calc R 1 H
H11C 0.2407 -0.0535 0.0807 0.046 Uiso calc R 1 H
C12 0.19012(12) 0.0918(4) -0.1696(3) 0.0329(7) Uani d . 1 C
H12A 0.1592 0.0799 -0.2228 0.049 Uiso calc R 1 H
H12B 0.2164 0.0628 -0.2059 0.049 Uiso calc R 1 H
H12C 0.1943 0.1942 -0.1463 0.049 Uiso calc R 1 H
C13 0.18436(12) -0.1650(3) -0.1058(3) 0.0321(7) Uani d . 1 C
H13A 0.1883 -0.2296 -0.0402 0.048 Uiso calc R 1 H
H13B 0.2086 -0.1892 -0.1496 0.048 Uiso calc R 1 H
H13C 0.152 -0.1779 -0.1528 0.048 Uiso calc R 1 H
C14 0.11796(9) 0.3942(3) 0.1360(3) 0.0235(6) Uani d . 1 C
H14 0.1095 0.3925 0.2118 0.028 Uiso calc R 1 H
C15 0.17227(12) 0.5804(3) 0.2073(3) 0.0339(8) Uani d . 1 C
H15A 0.1503 0.6532 0.1651 0.051 Uiso calc R 1 H
H15B 0.2057 0.6133 0.2146 0.051 Uiso calc R 1 H
H15C 0.1652 0.5682 0.2824 0.051 Uiso calc R 1 H
C16 0.09516(15) 0.5158(3) -0.0422(4) 0.0361(8) Uani d . 1 C
H16A 0.1253 0.5713 -0.033 0.054 Uiso calc R 1 H
H16B 0.0688 0.5723 -0.088 0.054 Uiso calc R 1 H
H16C 0.0986 0.4228 -0.0796 0.054 Uiso calc R 1 H
N1 0.01452(8) -0.1109(2) 0.1508(2) 0.0204(5) Uani d . 1 N
O1 0.16587(7) 0.4450(2) 0.1494(2) 0.0290(5) Uani d . 1 O
O2 0.08471(8) 0.4884(2) 0.0652(2) 0.0311(6) Uani d . 1 O
Ni1 0 0.03581(5) 0.25 0.01859(15) Uani d S 1 Ni
S1 0.03409(3) 0.21315(7) 0.17667(7) 0.02433(18) Uani d . 1 S

loop_
_atom_site_aniso_label
_atom_site_aniso_U_11
_atom_site_aniso_U_22
_atom_site_aniso_U_33
_atom_site_aniso_U_12
_atom_site_aniso_U_13
_atom_site_aniso_U_23
C1 0.0216(12) 0.0109(12) 0.0249(14) -0.0007(9) 0.0108(11) -0.0012(10)
C2 0.0242(12) 0.0106(12) 0.0270(14) -0.0027(9) 0.0091(11) -0.0017(10)
C3 0.0242(13) 0.0124(12) 0.0284(15) -0.0023(9) 0.0112(11) 0.0006(10)
C4 0.0212(12) 0.0131(12) 0.0256(15) -0.0007(9) 0.0079(11) 0.0003(10)
C5 0.0242(13) 0.0100(12) 0.0277(15) -0.0013(9) 0.0097(11) -0.0009(10)
C6 0.0190(12) 0.0095(12) 0.0304(16) -0.0023(9) 0.0092(11) -0.0011(10)
C7 0.0243(12) 0.0131(12) 0.0254(15) -0.0036(10) 0.0059(11) -0.0036(10)
C8 0.0266(13) 0.0161(13) 0.0278(16) -0.0069(10) 0.0095(12) -0.0022(11)
C9 0.038(2) 0.0121(18) 0.034(2) 0 0.016(2) 0
C10 0.0259(13) 0.0098(12) 0.0321(17) 0.0013(9) 0.0154(13) 0.0008(10)
C11 0.0229(14) 0.0263(16) 0.045(2) 0.0031(11) 0.0095(15) -0.0008(13)
C12 0.0465(17) 0.0230(15) 0.0354(19) 0.0070(13) 0.0227(15) 0.0074(13)
C13 0.0380(16) 0.0121(14) 0.053(2) 0.0002(11) 0.0242(15) -0.0052(12)
C14 0.0273(13) 0.0126(13) 0.0337(17) -0.0037(10) 0.0131(12) -0.0053(11)
C15 0.0441(18) 0.0184(15) 0.042(2) -0.0098(12) 0.0160(15) -0.0142(13)
C16 0.052(2) 0.0176(15) 0.036(2) -0.0112(13) 0.0022(17) 0.0011(13)
N1 0.0237(11) 0.0108(10) 0.0268(13) -0.0035(8) 0.0053(9) -0.0007(9)
O1 0.0297(11) 0.0162(10) 0.0444(14) -0.0080(8) 0.0153(10) -0.0127(9)
O2 0.0354(12) 0.0130(10) 0.0465(17) 0.0013(8) 0.0121(11) -0.0008(9)
Ni1 0.0206(2) 0.0115(2) 0.0264(3) 0 0.0112(2) 0
S1 0.0298(3) 0.0120(3) 0.0370(4) -0.0027(2) 0.0204(3) -0.0034(3)

loop_
_atom_type_symbol
_atom_type_description
_atom_type_scat_dispersion_real
_atom_type_scat_dispersion_imag
_atom_type_scat_source
C C 0.0033 0.0016 'International Tables Vol C Tables 4.2.6.8 and 6.1.1.4'
H H 0 0 'International Tables Vol C Tables 4.2.6.8 and 6.1.1.4'
N N 0.0061 0.0033 'International Tables Vol C Tables 4.2.6.8 and 6.1.1.4'
Ni Ni 0.3393 1.1124 'International Tables Vol C Tables 4.2.6.8 and 6.1.1.4'
S S 0.1246 0.1234 'International Tables Vol C Tables 4.2.6.8 and 6.1.1.4'
O O 0.0106 0.006 'International Tables Vol C Tables 4.2.6.8 and 6.1.1.4'

loop_
_geom_angle_atom_site_label_1
_geom_angle_atom_site_label_2
_geom_angle_atom_site_label_3
_geom_angle_site_symmetry_1
_geom_angle_site_symmetry_3
_geom_angle
_geom_angle_publ_flag
C6 C1 C2 . . 116.6(2) ?
C6 C1 S1 . . 124.08(19) ?
C2 C1 S1 . . 119.2(2) ?
C3 C2 C1 . . 120.9(2) ?
C3 C2 C14 . . 120.2(2) ?
C1 C2 C14 . . 118.9(2) ?
C2 C3 C4 . . 122.9(2) ?
C2 C3 H3 . . 118.5 ?
C4 C3 H3 . . 118.5 ?
C5 C4 C3 . . 116.2(3) ?
C5 C4 C10 . . 123.0(2) ?
C3 C4 C10 . . 120.8(2) ?
C4 C5 C6 . . 122.6(2) ?
C4 C5 H5 . . 118.7 ?
C6 C5 H5 . . 118.7 ?
C5 C6 C1 . . 120.7(2) ?
C5 C6 C7 . . 115.1(2) ?
C1 C6 C7 . . 124.2(2) ?
N1 C7 C6 . . 127.8(3) ?
N1 C7 H7 . . 116.1 ?
C6 C7 H7 . . 116.1 ?
N1 C8 C9 . . 110.0(2) ?
N1 C8 H8A . . 109.7 ?
C9 C8 H8A . . 109.7 ?
N1 C8 H8B . . 109.7 ?
C9 C8 H8B . . 109.7 ?
H8A C8 H8B . . 108.2 ?
C8 C9 C8 2 . 110.8(3) ?
C8 C9 H9A 2 . 109.5 ?
C8 C9 H9A . . 109.5 ?
C8 C9 H9B 2 . 109.5 ?
C8 C9 H9B . . 109.5 ?
H9A C9 H9B . . 108.1 ?
C11 C10 C12 . . 109.5(3) ?
C11 C10 C4 . . 108.8(3) ?
C12 C10 C4 . . 109.6(2) ?
C11 C10 C13 . . 108.5(2) ?
C12 C10 C13 . . 108.1(3) ?
C4 C10 C13 . . 112.3(2) ?
C10 C11 H11A . . 109.5 ?
C10 C11 H11B . . 109.5 ?
H11A C11 H11B . . 109.5 ?
C10 C11 H11C . . 109.5 ?
H11A C11 H11C . . 109.5 ?
H11B C11 H11C . . 109.5 ?
C10 C12 H12A . . 109.5 ?
C10 C12 H12B . . 109.5 ?
H12A C12 H12B . . 109.5 ?
C10 C12 H12C . . 109.5 ?
H12A C12 H12C . . 109.5 ?
H12B C12 H12C . . 109.5 ?
C10 C13 H13A . . 109.5 ?
C10 C13 H13B . . 109.5 ?
H13A C13 H13B . . 109.5 ?
C10 C13 H13C . . 109.5 ?
H13A C13 H13C . . 109.5 ?
H13B C13 H13C . . 109.5 ?
O1 C14 O2 . . 111.6(2) ?
O1 C14 C2 . . 108.2(2) ?
O2 C14 C2 . . 112.8(2) ?
O1 C14 H14 . . 108.1 ?
O2 C14 H14 . . 108.1 ?
C2 C14 H14 . . 108.1 ?
O1 C15 H15A . . 109.5 ?
O1 C15 H15B . . 109.5 ?
H15A C15 H15B . . 109.5 ?
O1 C15 H15C . . 109.5 ?
H15A C15 H15C . . 109.5 ?
H15B C15 H15C . . 109.5 ?
O2 C16 H16A . . 109.5 ?
O2 C16 H16B . . 109.5 ?
H16A C16 H16B . . 109.5 ?
O2 C16 H16C . . 109.5 ?
H16A C16 H16C . . 109.5 ?
H16B C16 H16C . . 109.5 ?
C7 N1 C8 . . 115.5(2) ?
C7 N1 Ni1 . . 131.74(19) ?
C8 N1 Ni1 . . 112.60(18) ?
C14 O1 C15 . . 111.4(2) ?
C16 O2 C14 . . 115.0(3) ?
N1 Ni1 N1 . 2 90.49(14) y
N1 Ni1 S1 . 2 163.52(7) y
N1 Ni1 S1 2 2 95.30(7) ?
N1 Ni1 S1 . . 95.30(7) y
N1 Ni1 S1 2 . 163.52(7) ?
S1 Ni1 S1 2 . 83.41(4) y
C1 S1 Ni1 . . 109.86(9) ?

loop_
_geom_bond_atom_site_label_1
_geom_bond_atom_site_label_2
_geom_bond_site_symmetry_2
_geom_bond_distance
_geom_bond_publ_flag
C1 C6 . 1.418(3) ?
C1 C2 . 1.423(4) ?
C1 S1 . 1.749(3) ?
C2 C3 . 1.388(4) ?
C2 C14 . 1.527(4) ?
C3 C4 . 1.404(4) ?
C3 H3 . 0.95 ?
C4 C5 . 1.392(4) ?
C4 C10 . 1.535(4) ?
C5 C6 . 1.407(4) ?
C5 H5 . 0.95 ?
C6 C7 . 1.450(4) ?
C7 N1 . 1.288(4) ?
C7 H7 . 0.95 ?
C8 N1 . 1.485(3) ?
C8 C9 . 1.525(4) ?
C8 H8A . 0.99 ?
C8 H8B . 0.99 ?
C9 C8 2 1.525(4) ?
C9 H9A . 0.99 ?
C9 H9B . 0.99 ?
C10 C11 . 1.532(5) ?
C10 C12 . 1.534(4) ?
C10 C13 . 1.543(4) ?
C11 H11A . 0.98 ?
C11 H11B . 0.98 ?
C11 H11C . 0.98 ?
C12 H12A . 0.98 ?
C12 H12B . 0.98 ?
C12 H12C . 0.98 ?
C13 H13A . 0.98 ?
C13 H13B . 0.98 ?
C13 H13C . 0.98 ?
C14 O1 . 1.413(3) ?
C14 O2 . 1.425(4) ?
C14 H14 . 1 ?
C15 O1 . 1.418(3) ?
C15 H15A . 0.98 ?
C15 H15B . 0.98 ?
C15 H15C . 0.98 ?
C16 O2 . 1.420(5) ?
C16 H16A . 0.98 ?
C16 H16B . 0.98 ?
C16 H16C . 0.98 ?
Ni1 N1 . 1.907(2) y
Ni1 N1 2 1.907(2) ?
Ni1 S1 2 2.1742(8) ?
Ni1 S1 . 2.1742(8) y

loop_
_geom_torsion_atom_site_label_1
_geom_torsion_atom_site_label_2
_geom_torsion_atom_site_label_3
_geom_torsion_atom_site_label_4
_geom_torsion_site_symmetry_1
_geom_torsion_site_symmetry_4
_geom_torsion
C6 C1 C2 C3 . . -0.9(4)
S1 C1 C2 C3 . . -178.0(2)
C6 C1 C2 C14 . . -178.9(3)
S1 C1 C2 C14 . . 3.9(4)
C1 C2 C3 C4 . . 2.6(5)
C14 C2 C3 C4 . . -179.4(3)
C2 C3 C4 C5 . . -1.4(4)
C2 C3 C4 C10 . . 179.7(3)
C3 C4 C5 C6 . . -1.4(4)
C10 C4 C5 C6 . . 177.4(3)
C4 C5 C6 C1 . . 3.1(5)
C4 C5 C6 C7 . . -177.7(3)
C2 C1 C6 C5 . . -1.8(4)
S1 C1 C6 C5 . . 175.1(2)
C2 C1 C6 C7 . . 179.0(3)
S1 C1 C6 C7 . . -4.0(4)
C5 C6 C7 N1 . . 166.0(3)
C1 C6 C7 N1 . . -14.8(5)
N1 C8 C9 C8 . 2 37.87(15)
C5 C4 C10 C11 . . -119.5(3)
C3 C4 C10 C11 . . 59.3(3)
C5 C4 C10 C12 . . 120.8(3)
C3 C4 C10 C12 . . -60.4(4)
C5 C4 C10 C13 . . 0.6(4)
C3 C4 C10 C13 . . 179.5(3)
C3 C2 C14 O1 . . -21.8(4)
C1 C2 C14 O1 . . 156.3(3)
C3 C2 C14 O2 . . 102.1(3)
C1 C2 C14 O2 . . -79.8(3)
C6 C7 N1 C8 . . 180.0(3)
C6 C7 N1 Ni1 . . 4.6(5)
C9 C8 N1 C7 . . 106.0(3)
C9 C8 N1 Ni1 . . -77.7(2)
O2 C14 O1 C15 . . 65.2(3)
C2 C14 O1 C15 . . -170.2(3)
O1 C14 O2 C16 . . 54.4(3)
C2 C14 O2 C16 . . -67.6(3)
C7 N1 Ni1 N1 . 2 -149.1(3)
C8 N1 Ni1 N1 . 2 35.38(15)
C7 N1 Ni1 S1 . 2 100.1(3)
C8 N1 Ni1 S1 . 2 -75.4(3)
C7 N1 Ni1 S1 . . 15.4(3)
C8 N1 Ni1 S1 . . -160.07(17)
C6 C1 S1 Ni1 . . 24.5(3)
C2 C1 S1 Ni1 . . -158.6(2)
N1 Ni1 S1 C1 . . -24.99(12)
N1 Ni1 S1 C1 2 . 85.1(3)
S1 Ni1 S1 C1 2 . 171.52(11)
